data_4334516
loop_
_publ_author_name
'Wei-Wei Xiong'
'Pei-Zhou Li'
'Tian-Hua Zhou'
'Alfred Iing Yoong Tok'
'Rong Xu'
'Yanli Zhao'
'Qichun Zhang'

_publ_section_title
;
 Kinetically Controlling Phase Transformations of Crystalline Mercury
 Selenidostannates through Surfactant Media
;
_journal_name_full 'Inorganic Chemistry'
_journal_page_first 4148
_journal_page_last 4150
_journal_paper_doi 10.1021/ic4002169
_journal_volume 52
_journal_year 2013
_chemical_formula_moiety 'Hg2 Se8 Sn2, C18 H34 N4'
_chemical_formula_sum 'C18 H34 Hg2 N4 Se8 Sn2'
_chemical_formula_weight 1576.73
_chemical_name_systematic
; 
 ? 
;
_space_group_IT_number 14
_symmetry_cell_setting monoclinic
_symmetry_space_group_name_Hall '-P 2ybc'
_symmetry_space_group_name_H-M 'P 1 21/c 1'
_atom_sites_solution_hydrogens geom
_atom_sites_solution_primary direct
_atom_sites_solution_secondary difmap
_audit_creation_method SHELXL-97
_cell_angle_alpha 90.00
_cell_angle_beta 111.5710(10)
_cell_angle_gamma 90.00
_cell_formula_units_Z 4
_cell_length_a 14.7289(2)
_cell_length_b 18.60450(10)
_cell_length_c 13.52000(10)
_cell_measurement_reflns_used 15978
_cell_measurement_temperature 293(2)
_cell_measurement_theta_max 72.9354
_cell_measurement_theta_min 3.2238
_cell_volume 3445.33(6)
_computing_cell_refinement
;
CrysAlisPro, Agilent Technologies,Version 1.171.36.21 
(release 14-08-2012 CrysAlis171 .NET)
;
_computing_data_collection
;
CrysAlisPro, Agilent Technologies,Version 1.171.36.21 
(release 14-08-2012 CrysAlis171 .NET)
;
_computing_data_reduction
;
CrysAlisPro, Agilent Technologies,Version 1.171.36.21 
(release 14-08-2012 CrysAlis171 .NET)
;
_computing_molecular_graphics 'DIAMOND. Version 3.0. Crystal Impact'
_computing_publication_material 'Windows Word 2003'
_computing_structure_refinement 'SHELXL-97 (Sheldrick, 1997)'
_computing_structure_solution 'SHELXS-97 (Sheldrick, 1990)'
_diffrn_ambient_temperature 293(2)
_diffrn_detector_area_resol_mean 10.6613
_diffrn_measured_fraction_theta_full 0.998
_diffrn_measured_fraction_theta_max 0.998
_diffrn_measurement_device_type 'SuperNova, Dual, Cu at zero, Atlas'
_diffrn_measurement_method '\w scans'
_diffrn_radiation_monochromator graphite
_diffrn_radiation_source 'fine-focus sealed tube'
_diffrn_radiation_type CuK\a
_diffrn_radiation_wavelength 1.54178
_diffrn_reflns_av_R_equivalents 0.0473
_diffrn_reflns_av_sigmaI/netI 0.0322
_diffrn_reflns_limit_h_max 15
_diffrn_reflns_limit_h_min -17
_diffrn_reflns_limit_k_max 22
_diffrn_reflns_limit_k_min -22
_diffrn_reflns_limit_l_max 16
_diffrn_reflns_limit_l_min -16
_diffrn_reflns_number 25595
_diffrn_reflns_theta_full 69.99
_diffrn_reflns_theta_max 69.99
_diffrn_reflns_theta_min 3.23
_exptl_absorpt_coefficient_mu 36.819
_exptl_absorpt_correction_T_max 1.00000
_exptl_absorpt_correction_T_min 0.37199
_exptl_absorpt_correction_type multi-scan
_exptl_absorpt_process_details 'CrysAlisPro, Agilent Technologies'
_exptl_crystal_colour red
_exptl_crystal_density_diffrn 3.040
_exptl_crystal_description rod
_exptl_crystal_F_000 2808
_exptl_crystal_size_max 0.20
_exptl_crystal_size_mid 0.18
_exptl_crystal_size_min 0.08
_refine_diff_density_max 3.685
_refine_diff_density_min -4.294
_refine_diff_density_rms 0.326
_refine_ls_extinction_coef 0.00042(2)
_refine_ls_extinction_expression Fc^*^=kFc[1+0.001xFc^2^\l^3^/sin(2\q)]^-1/4^
_refine_ls_extinction_method SHELXL
_refine_ls_goodness_of_fit_ref 1.074
_refine_ls_hydrogen_treatment mixed
_refine_ls_matrix_type full
_refine_ls_number_parameters 297
_refine_ls_number_reflns 6529
_refine_ls_number_restraints 12
_refine_ls_restrained_S_all 1.073
_refine_ls_R_factor_all 0.0615
_refine_ls_R_factor_gt 0.0592
_refine_ls_shift/su_max 0.000
_refine_ls_shift/su_mean 0.000
_refine_ls_structure_factor_coef Fsqd
_refine_ls_weighting_details 'calc w=1/[\s^2^(Fo^2^)+(0.0850P)^2^+100.8481P] where P=(Fo^2^+2Fc^2^)/3'
_refine_ls_weighting_scheme calc
_refine_ls_wR_factor_gt 0.1660
_refine_ls_wR_factor_ref 0.1677
_reflns_number_gt 6085
_reflns_number_total 6529
_reflns_threshold_expression >2sigma(I)
_cod_data_source_file ic4002169_si_002.cif
_cod_data_source_block x
_cod_original_sg_symbol_H-M 'P 21/c'
_cod_database_code 4334516

loop_
_symmetry_equiv_pos_as_xyz
'x, y, z'
'-x, y+1/2, -z+1/2'
'-x, -y, -z'
'x, -y-1/2, z-1/2'

loop_
_atom_site_label
_atom_site_type_symbol
_atom_site_fract_x
_atom_site_fract_y
_atom_site_fract_z
_atom_site_U_iso_or_equiv
_atom_site_adp_type
_atom_site_occupancy
_atom_site_symmetry_multiplicity
_atom_site_calc_flag
_atom_site_refinement_flags
Hg1 Hg 0.40588(4) 0.49395(3) 0.35608(4) 0.0361(2) Uani 1 1 d .
Hg2 Hg 0.92038(4) 0.43476(4) 0.38589(5) 0.0407(2) Uani 1 1 d .
Sn1 Sn 0.65907(6) 0.49487(4) 0.37897(6) 0.0212(2) Uani 1 1 d .
Sn2 Sn 0.84342(6) 0.56565(4) 0.65436(6) 0.0230(2) Uani 1 1 d .
Se1 Se 0.26554(11) 0.41281(8) 0.24378(11) 0.0334(3) Uani 1 1 d .
Se2 Se 0.40728(10) 0.58076(7) 0.50662(10) 0.0266(3) Uani 1 1 d .
Se3 Se 0.50457(10) 0.54515(7) 0.24302(9) 0.0254(3) Uani 1 1 d .
Se4 Se 0.73756(10) 0.41871(8) 0.28141(11) 0.0348(4) Uani 1 1 d .
Se5 Se 0.76792(11) 0.60225(7) 0.46047(10) 0.0320(3) Uani 1 1 d .
Se6 Se 0.87121(14) 0.43003(8) 0.65448(15) 0.0441(4) Uani 1 1 d .
Se7 Se 1.00369(12) 0.36401(10) 0.27476(13) 0.0454(4) Uani 1 1 d .
Se8 Se 1.00413(11) 0.42383(7) 0.59747(11) 0.0297(3) Uani 1 1 d .
C1 C 0.5066(14) 0.3110(10) 0.2273(15) 0.058(5) Uani 1 1 d .
H1A H 0.4921 0.3232 0.2897 0.070 Uiso 1 1 calc R
H1B H 0.5764 0.3038 0.2487 0.070 Uiso 1 1 calc R
C2 C 0.4528(17) 0.2459(12) 0.1754(18) 0.070 Uiso 1 1 d .
H2A H 0.4783 0.2056 0.2230 0.070 Uiso 1 1 calc R
H2B H 0.3850 0.2519 0.1672 0.070 Uiso 1 1 calc R
C3 C 0.4556(19) 0.2276(9) 0.075(2) 0.080(7) Uani 1 1 d .
H3A H 0.4144 0.1862 0.0453 0.096 Uiso 1 1 calc R
H3B H 0.5218 0.2161 0.0813 0.096 Uiso 1 1 calc R
C4 C 0.370(2) 0.2761(13) -0.109(2) 0.093(9) Uani 1 1 d .
H4A H 0.3799 0.2263 -0.1236 0.112 Uiso 1 1 calc R
H4B H 0.3988 0.3060 -0.1487 0.112 Uiso 1 1 calc R
C5 C 0.2614(19) 0.2911(14) -0.1477(17) 0.083(7) Uani 1 1 d .
H5A H 0.2364 0.2720 -0.0960 0.099 Uiso 1 1 calc R
H5B H 0.2295 0.2654 -0.2139 0.099 Uiso 1 1 calc R
C6 C 0.233(2) 0.3699(19) -0.1658(16) 0.103(11) Uani 1 1 d .
H6A H 0.2492 0.3869 -0.2253 0.124 Uiso 1 1 calc R
H6B H 0.1631 0.3737 -0.1860 0.124 Uiso 1 1 calc R
C7 C 0.281(2) 0.4181(12) -0.0738(15) 0.076(7) Uani 1 1 d .
H7A H 0.2560 0.4053 -0.0187 0.091 Uiso 1 1 calc R
H7B H 0.2585 0.4667 -0.0962 0.091 Uiso 1 1 calc R
C8 C 0.3917(14) 0.4199(9) -0.0229(14) 0.051(4) Uani 1 1 d .
H8A H 0.4190 0.4216 -0.0782 0.061 Uiso 1 1 calc R
H8B H 0.4122 0.4629 0.0201 0.061 Uiso 1 1 calc R
C9 C 0.4290(11) 0.3563(8) 0.0438(12) 0.037(3) Uani 1 1 d .
C10 C 1.060(2) 0.211(2) 0.530(3) 0.131(15) Uani 1 1 d .
H10A H 1.0931 0.1899 0.5998 0.157 Uiso 1 1 calc R
H10B H 1.1034 0.2469 0.5188 0.157 Uiso 1 1 calc R
C11 C 1.038(3) 0.155(2) 0.448(3) 0.138(14) Uani 1 1 d U
H11A H 1.0971 0.1298 0.4531 0.166 Uiso 1 1 calc R
H11B H 1.0107 0.1769 0.3775 0.166 Uiso 1 1 calc R
C12 C 0.965(2) 0.1036(15) 0.463(2) 0.096(9) Uani 1 1 d .
H12A H 0.9495 0.0654 0.4111 0.115 Uiso 1 1 calc R
H12B H 0.9912 0.0825 0.5339 0.115 Uiso 1 1 calc R
C13 C 0.773(2) 0.1114(18) 0.402(3) 0.106(9) Uiso 1 1 d .
H13A H 0.7315 0.1409 0.3434 0.128 Uiso 1 1 calc R
H13B H 0.7772 0.0641 0.3742 0.128 Uiso 1 1 calc R
C14 C 0.728(2) 0.1055(18) 0.482(3) 0.115(12) Uani 1 1 d .
H14A H 0.6828 0.0655 0.4620 0.139 Uiso 1 1 calc R
H14B H 0.7792 0.0933 0.5490 0.139 Uiso 1 1 calc R
C15 C 0.6765(18) 0.168(2) 0.499(3) 0.110(11) Uani 1 1 d .
H15A H 0.6388 0.1542 0.5412 0.132 Uiso 1 1 calc R
H15B H 0.6312 0.1850 0.4305 0.132 Uiso 1 1 calc R
C16 C 0.746(3) 0.229(2) 0.555(3) 0.127(12) Uani 1 1 d U
H16A H 0.7951 0.2120 0.6200 0.152 Uiso 1 1 calc R
H16B H 0.7097 0.2676 0.5724 0.152 Uiso 1 1 calc R
C17 C 0.795(2) 0.2585(12) 0.479(2) 0.091(8) Uani 1 1 d .
H17A H 0.7478 0.2593 0.4072 0.109 Uiso 1 1 calc R
H17B H 0.8164 0.3076 0.4994 0.109 Uiso 1 1 calc R
C18 C 0.8837(18) 0.2131(10) 0.483(2) 0.074(6) Uani 1 1 d .
N1 N 0.4732(10) 0.3676(7) 0.1474(10) 0.045(3) Uani 1 1 d .
H1C H 0.4828 0.4114 0.1690 0.054 Uiso 1 1 calc R
N2 N 0.4200(12) 0.2904(8) 0.0062(13) 0.056(4) Uani 1 1 d .
N3 N 0.9713(16) 0.2453(10) 0.5269(18) 0.089(7) Uani 1 1 d .
H3C H 0.9743 0.2875 0.5538 0.107 Uiso 1 1 calc R
N4 N 0.8791(16) 0.1462(11) 0.4507(19) 0.088(6) Uani 1 1 d .

loop_
_atom_site_aniso_label
_atom_site_aniso_U_11
_atom_site_aniso_U_22
_atom_site_aniso_U_33
_atom_site_aniso_U_23
_atom_site_aniso_U_13
_atom_site_aniso_U_12
Hg1 0.0357(3) 0.0490(4) 0.0278(3) -0.0076(2) 0.0165(2) -0.0131(2)
Hg2 0.0308(3) 0.0546(4) 0.0382(3) -0.0190(3) 0.0145(3) -0.0070(2)
Sn1 0.0245(4) 0.0245(4) 0.0153(4) -0.0046(3) 0.0083(3) -0.0049(3)
Sn2 0.0247(4) 0.0292(4) 0.0152(4) -0.0063(3) 0.0075(3) -0.0035(3)
Se1 0.0356(8) 0.0450(8) 0.0254(6) -0.0159(6) 0.0179(6) -0.0100(6)
Se2 0.0367(7) 0.0223(6) 0.0238(6) 0.0010(5) 0.0147(5) -0.0036(5)
Se3 0.0320(7) 0.0286(6) 0.0159(5) 0.0034(5) 0.0091(5) -0.0034(5)
Se4 0.0288(7) 0.0473(8) 0.0297(7) -0.0216(6) 0.0123(6) -0.0067(6)
Se5 0.0439(8) 0.0282(7) 0.0181(6) -0.0003(5) 0.0047(6) -0.0133(6)
Se6 0.0608(11) 0.0300(7) 0.0573(10) 0.0086(7) 0.0402(9) 0.0018(7)
Se7 0.0340(8) 0.0617(10) 0.0434(9) -0.0369(8) 0.0178(7) -0.0186(7)
Se8 0.0360(7) 0.0252(6) 0.0267(6) 0.0027(5) 0.0099(6) 0.0043(5)
C1 0.059(11) 0.053(10) 0.053(10) -0.001(8) 0.008(9) -0.012(9)
C3 0.111(18) 0.022(8) 0.12(2) -0.021(10) 0.056(16) 0.009(9)
C4 0.12(2) 0.082(16) 0.095(17) -0.075(15) 0.067(17) -0.034(15)
C5 0.092(18) 0.096(18) 0.045(11) -0.032(12) 0.007(11) -0.021(14)
C6 0.088(18) 0.18(3) 0.028(9) 0.014(14) 0.007(10) -0.04(2)
C7 0.12(2) 0.063(12) 0.035(9) 0.019(8) 0.016(11) 0.015(12)
C8 0.067(12) 0.049(9) 0.041(8) 0.004(7) 0.024(8) -0.017(8)
C9 0.047(8) 0.033(7) 0.043(8) -0.012(6) 0.030(7) -0.014(6)
C10 0.068(18) 0.16(3) 0.15(3) 0.07(3) 0.018(19) -0.01(2)
C11 0.137(16) 0.140(16) 0.138(16) -0.002(10) 0.050(10) 0.001(10)
C12 0.12(2) 0.081(17) 0.078(16) -0.013(14) 0.030(17) 0.024(16)
C14 0.071(17) 0.13(3) 0.13(3) 0.02(2) 0.012(18) -0.038(18)
C15 0.051(14) 0.16(3) 0.10(2) 0.03(2) 0.006(14) 0.024(17)
C16 0.127(14) 0.123(14) 0.127(14) 0.001(9) 0.042(10) 0.007(9)
C17 0.11(2) 0.051(12) 0.11(2) 0.012(13) 0.046(18) 0.009(13)
C18 0.091(16) 0.039(10) 0.090(16) 0.003(10) 0.033(14) -0.014(10)
N1 0.061(9) 0.034(6) 0.041(7) -0.017(5) 0.019(6) -0.012(6)
N2 0.070(10) 0.045(8) 0.062(9) -0.030(7) 0.034(8) -0.014(7)
N3 0.093(15) 0.042(9) 0.111(16) 0.013(10) 0.012(13) -0.025(9)
N4 0.092(15) 0.070(12) 0.106(16) -0.023(11) 0.042(13) -0.014(11)

loop_
_atom_type_symbol
_atom_type_description
_atom_type_scat_dispersion_real
_atom_type_scat_dispersion_imag
_atom_type_scat_source
C C 0.0181 0.0091 'International Tables Vol C Tables 4.2.6.8 and 6.1.1.4'
H H 0.0000 0.0000 'International Tables Vol C Tables 4.2.6.8 and 6.1.1.4'
N N 0.0311 0.0180 'International Tables Vol C Tables 4.2.6.8 and 6.1.1.4'
Se Se -0.7943 1.1372 'International Tables Vol C Tables 4.2.6.8 and 6.1.1.4'
Sn Sn 0.0259 5.4591 'International Tables Vol C Tables 4.2.6.8 and 6.1.1.4'
Hg Hg -4.2923 7.6849 'International Tables Vol C Tables 4.2.6.8 and 6.1.1.4'

loop_
_geom_angle_atom_site_label_1
_geom_angle_atom_site_label_2
_geom_angle_atom_site_label_3
_geom_angle
_geom_angle_site_symmetry_1
_geom_angle_site_symmetry_3
Se1 Hg1 Se2 127.21(5) . .
Se1 Hg1 Se3 111.43(4) . .
Se2 Hg1 Se3 112.47(4) . .
Se1 Hg1 Se2 116.49(5) . 3_666
Se2 Hg1 Se2 93.52(4) . 3_666
Se3 Hg1 Se2 87.19(4) . 3_666
Se4 Hg2 Se7 104.17(5) . .
Se4 Hg2 Se8 124.05(5) . .
Se7 Hg2 Se8 116.52(6) . .
Se4 Hg2 Se8 117.08(5) . 3_766
Se7 Hg2 Se8 105.04(5) . 3_766
Se8 Hg2 Se8 88.42(4) . 3_766
Se4 Sn1 Se3 107.17(5) . .
Se4 Sn1 Se2 111.41(6) . 3_666
Se3 Sn1 Se2 101.74(5) . 3_666
Se4 Sn1 Se5 109.55(6) . .
Se3 Sn1 Se5 106.29(5) . .
Se2 Sn1 Se5 119.60(5) 3_666 .
Se7 Sn2 Se1 112.27(5) 3_766 3_666
Se7 Sn2 Se5 104.43(6) 3_766 .
Se1 Sn2 Se5 113.57(6) 3_666 .
Se7 Sn2 Se6 113.54(7) 3_766 .
Se1 Sn2 Se6 107.02(6) 3_666 .
Se5 Sn2 Se6 105.97(6) . .
Sn2 Se1 Hg1 96.93(5) 3_666 .
Sn1 Se2 Hg1 103.86(5) 3_666 .
Sn1 Se2 Hg1 80.73(4) 3_666 3_666
Hg1 Se2 Hg1 86.48(4) . 3_666
Sn1 Se3 Hg1 89.17(4) . .
Sn1 Se4 Hg2 103.92(5) . .
Sn2 Se5 Sn1 101.76(5) . .
Se8 Se6 Sn2 101.55(6) . .
Sn2 Se7 Hg2 93.65(5) 3_766 .
Se6 Se8 Hg2 103.55(7) . .
Se6 Se8 Hg2 106.12(6) . 3_766
Hg2 Se8 Hg2 91.58(4) . 3_766
N1 C1 C2 105.3(15) . .
C3 C2 C1 117(2) . .
C2 C3 N2 106.6(15) . .
N2 C4 C5 112.5(17) . .
C4 C5 C6 115(2) . .
C7 C6 C5 115.7(19) . .
C6 C7 C8 119(2) . .
C9 C8 C7 111.0(14) . .
N2 C9 N1 119.7(15) . .
N2 C9 C8 123.6(15) . .
N1 C9 C8 116.7(13) . .
N3 C10 C11 110(3) . .
C10 C11 C12 108(3) . .
N4 C12 C11 106(3) . .
C14 C13 N4 111(3) . .
C15 C14 C13 117(3) . .
C14 C15 C16 112(2) . .
C15 C16 C17 109(3) . .
C18 C17 C16 113(2) . .
N4 C18 N3 119(2) . .
N4 C18 C17 125(2) . .
N3 C18 C17 116(2) . .
C9 N1 C1 124.7(13) . .
C9 N2 C3 122.5(16) . .
C9 N2 C4 120.9(18) . .
C3 N2 C4 116.6(16) . .
C18 N3 C10 122(2) . .
C18 N4 C12 123(2) . .
C18 N4 C13 116(2) . .
C12 N4 C13 121(2) . .

loop_
_geom_bond_atom_site_label_1
_geom_bond_atom_site_label_2
_geom_bond_distance
_geom_bond_site_symmetry_2
Hg1 Se1 2.5592(15) .
Hg1 Se2 2.5924(14) .
Hg1 Se3 2.6439(13) .
Hg1 Se2 3.0323(15) 3_666
Hg2 Se4 2.5570(15) .
Hg2 Se7 2.6175(16) .
Hg2 Se8 2.6742(15) .
Hg2 Se8 2.8327(15) 3_766
Sn1 Se4 2.4911(15) .
Sn1 Se3 2.5213(15) .
Sn1 Se2 2.5374(14) 3_666
Sn1 Se5 2.5450(15) .
Sn2 Se7 2.4730(17) 3_766
Sn2 Se1 2.5015(15) 3_666
Sn2 Se5 2.5354(15) .
Sn2 Se6 2.5560(17) .
Se1 Sn2 2.5015(15) 3_666
Se2 Sn1 2.5374(14) 3_666
Se2 Hg1 3.0323(15) 3_666
Se6 Se8 2.356(2) .
Se7 Sn2 2.4730(16) 3_766
Se8 Hg2 2.8327(15) 3_766
C1 N1 1.46(2) .
C1 C2 1.48(3) .
C2 C3 1.42(3) .
C3 N2 1.46(3) .
C4 N2 1.48(3) .
C4 C5 1.51(4) .
C5 C6 1.52(4) .
C6 C7 1.48(3) .
C7 C8 1.53(3) .
C8 C9 1.47(2) .
C9 N2 1.316(19) .
C9 N1 1.326(19) .
C10 N3 1.44(4) .
C10 C11 1.48(5) .
C11 C12 1.51(5) .
C12 N4 1.45(3) .
C13 C14 1.46(4) .
C13 N4 1.60(4) .
C14 C15 1.45(4) .
C15 C16 1.53(5) .
C16 C17 1.55(4) .
C17 C18 1.54(3) .
C18 N4 1.31(3) .
C18 N3 1.35(3) .
